data_7239500
loop_
_publ_author_name
'Efthymiou, Constantinos G.'
'Kyprianidou, Eleni J.'
'Milios, Constantinos J.'
'Manos, Manolis J.'
'Tasiopoulos, Anastasios J.'

_publ_section_title
;
 Flexible lanthanide MOFs as highly selective and reusable liquid MeOH
 sorbents
;
_journal_issue 16
_journal_name_full 'Journal of Materials Chemistry A'
_journal_page_first 5061
_journal_paper_doi 10.1039/c3ta00115f
_journal_volume 1
_journal_year 2013
_chemical_formula_moiety 'C19 H14 N2 O8 Tb'
_chemical_formula_sum 'C19 H14 N2 O8 Tb'
_chemical_formula_weight 557.24
_space_group_IT_number 15
_space_group_name_Hall '-C 2yc'
_space_group_name_H-M_alt 'C 1 2/c 1'
_symmetry_cell_setting monoclinic
_symmetry_space_group_name_H-M 'C 1 2/c 1'
_atom_sites_solution_hydrogens geom
_atom_sites_solution_primary direct
_atom_sites_solution_secondary difmap
_audit_creation_method SHELXL-97
_cell_angle_alpha 90.00
_cell_angle_beta 97.576(6)
_cell_angle_gamma 90.00
_cell_formula_units_Z 8
_cell_length_a 29.157(2)
_cell_length_b 13.0903(12)
_cell_length_c 13.9533(9)
_cell_measurement_reflns_used 2740
_cell_measurement_temperature 100(2)
_cell_measurement_theta_max 28.8789
_cell_measurement_theta_min 2.9395
_cell_volume 5279.1(7)
_computing_cell_refinement 'CrysAlis RED'
_computing_data_collection 'CrysAlis CCD'
_computing_data_reduction 'CrysAlis RED'
_computing_molecular_graphics
;
DIAMOND (Brandenburg, 2006)
MERCURY (Bruno et al. 2002)
;
_computing_publication_material 'WINGX (Farrugia, 1999)'
_computing_structure_refinement 'SHELXL-97 (Sheldrick, 1997)'
_computing_structure_solution 'SHELXL-97 (Sheldrick, 1997)'
_diffrn_ambient_temperature 100(2)
_diffrn_detector_area_resol_mean 10.4223
_diffrn_measured_fraction_theta_full 0.998
_diffrn_measured_fraction_theta_max 0.998
_diffrn_measurement_device_type 'SuperNova, Dual, Cu at zero, Atlas'
_diffrn_measurement_method '\w scans'
_diffrn_radiation_monochromator mirror
_diffrn_radiation_source 'SuperNova (Mo) X-ray Source'
_diffrn_radiation_type MoK\a
_diffrn_radiation_wavelength 0.71073
_diffrn_reflns_av_R_equivalents 0.0531
_diffrn_reflns_av_sigmaI/netI 0.0680
_diffrn_reflns_limit_h_max 34
_diffrn_reflns_limit_h_min -34
_diffrn_reflns_limit_k_max 15
_diffrn_reflns_limit_k_min -15
_diffrn_reflns_limit_l_max 15
_diffrn_reflns_limit_l_min -16
_diffrn_reflns_number 13876
_diffrn_reflns_theta_full 25.00
_diffrn_reflns_theta_max 25.00
_diffrn_reflns_theta_min 2.95
_exptl_absorpt_coefficient_mu 2.717
_exptl_absorpt_correction_T_max 1.00000
_exptl_absorpt_correction_T_min 0.60787
_exptl_absorpt_correction_type multi-scan
_exptl_absorpt_process_details 'Empirical absorption correction (CrysAlis RED, Oxford Diffraction)'
_exptl_crystal_colour colorless
_exptl_crystal_density_diffrn 1.402
_exptl_crystal_density_method 'not measured'
_exptl_crystal_description plate
_exptl_crystal_F_000 2168
_exptl_crystal_size_max 0.1
_exptl_crystal_size_mid 0.07
_exptl_crystal_size_min 0.05
_refine_diff_density_max 1.120
_refine_diff_density_min -1.042
_refine_diff_density_rms 0.133
_refine_ls_extinction_method none
_refine_ls_goodness_of_fit_ref 0.958
_refine_ls_hydrogen_treatment mixed
_refine_ls_matrix_type full
_refine_ls_number_parameters 274
_refine_ls_number_reflns 4650
_refine_ls_number_restraints 37
_refine_ls_restrained_S_all 0.966
_refine_ls_R_factor_all 0.0649
_refine_ls_R_factor_gt 0.0445
_refine_ls_shift/su_max 0.003
_refine_ls_shift/su_mean 0.000
_refine_ls_structure_factor_coef Fsqd
_refine_ls_weighting_details 'calc w=1/[\s^2^(Fo^2^)+(0.0697P)^2^+0.0000P] where P=(Fo^2^+2Fc^2^)/3'
_refine_ls_weighting_scheme calc
_refine_ls_wR_factor_gt 0.1133
_refine_ls_wR_factor_ref 0.1210
_reflns_number_gt 3344
_reflns_number_total 4650
_reflns_threshold_expression >2sigma(I)
_cod_data_source_file c3ta00115f.txt
_cod_data_source_block UCY-10
_cod_depositor_comments
;
The following automatic conversions were performed:

data item '_symmetry_cell_setting' value 'Monoclinic' was changed to
'monoclinic' in accordance with the
/home/saulius/struct/COD-crude-data/automatic-downloads/DataCite-retrospective/RSC/depositions/lib/dictionaries/cif_core.dic
dictionary named 'cif_core.dic' version 2.4.2 last updated on
2011-04-26.

Automatic conversion script
Id: cif_fix_values 6909 2019-04-08 15:41:33Z antanas 
;
_cod_original_sg_symbol_H-M 'C 2/c'
_cod_database_code 7239500

loop_
_symmetry_equiv_pos_as_xyz
'x, y, z'
'-x, y, -z+1/2'
'x+1/2, y+1/2, z'
'-x+1/2, y+1/2, -z+1/2'
'-x, -y, -z'
'x, -y, z-1/2'
'-x+1/2, -y+1/2, -z'
'x+1/2, -y+1/2, z-1/2'

loop_
_atom_site_label
_atom_site_type_symbol
_atom_site_fract_x
_atom_site_fract_y
_atom_site_fract_z
_atom_site_U_iso_or_equiv
_atom_site_adp_type
_atom_site_occupancy
_atom_site_symmetry_multiplicity
_atom_site_calc_flag
_atom_site_refinement_flags
Tb1 Tb 0.814461(10) 0.29771(3) 0.54105(2) 0.03262(14) Uani 1 1 d .
O1 O 0.87609(17) 0.1807(4) 0.5001(4) 0.0498(14) Uani 1 1 d .
O2 O 0.88509(17) 0.3453(5) 0.4757(4) 0.0574(15) Uani 1 1 d .
O3 O 0.72912(15) 0.3515(4) 0.4675(3) 0.0400(12) Uani 1 1 d .
O4 O 0.78871(15) 0.4508(4) 0.4544(4) 0.0440(12) Uani 1 1 d .
O5 O 0.79997(15) 0.2535(4) 0.3745(3) 0.0412(12) Uani 1 1 d .
O6 O 0.76715(16) 0.3287(5) 0.6611(4) 0.0564(15) Uani 1 1 d .
O7 O 0.8558(2) 0.2286(6) 0.6836(5) 0.086(2) Uani 1 1 d DU
O8 O 0.8500(2) 0.4417(5) 0.6337(4) 0.079(2) Uani 1 1 d .
N1 N 1.09554(18) 0.0939(5) 0.3527(4) 0.0433(15) Uani 1 1 d .
N2 N 0.8823(4) 0.1393(9) 0.8178(8) 0.137(3) Uani 1 1 d DU
C1 C 0.8988(2) 0.2537(7) 0.4732(5) 0.0439(18) Uani 1 1 d .
C2 C 0.9444(2) 0.2344(6) 0.4356(5) 0.0419(18) Uani 1 1 d .
C3 C 0.9617(2) 0.1380(7) 0.4362(5) 0.050(2) Uani 1 1 d .
H3 H 0.9450 0.0841 0.4576 0.060 Uiso 1 1 calc R
C4 C 1.0040(2) 0.1197(7) 0.4053(5) 0.050(2) Uani 1 1 d .
H4 H 1.0153 0.0532 0.4052 0.061 Uiso 1 1 calc R
C5 C 1.0291(3) 0.1968(7) 0.3751(6) 0.049(2) Uani 1 1 d .
C6 C 1.0120(3) 0.2943(7) 0.3723(8) 0.075(3) Uani 1 1 d .
H6 H 1.0290 0.3482 0.3515 0.090 Uiso 1 1 calc R
C7 C 0.9682(3) 0.3116(7) 0.4014(7) 0.071(3) Uani 1 1 d .
H7 H 0.9555 0.3769 0.3970 0.085 Uiso 1 1 calc R
C8 C 1.0766(3) 0.1828(8) 0.3474(6) 0.055(2) Uani 1 1 d D
C9 C 0.7463(2) 0.4325(6) 0.4350(5) 0.0379(17) Uani 1 1 d .
C10 C 0.7157(2) 0.5051(6) 0.3749(4) 0.0357(16) Uani 1 1 d .
C11 C 0.6689(2) 0.5150(5) 0.3852(5) 0.0357(16) Uani 1 1 d .
H11 H 0.6562 0.4732 0.4287 0.043 Uiso 1 1 calc R
C12 C 0.6416(2) 0.5848(6) 0.3326(5) 0.0398(18) Uani 1 1 d .
C13 C 0.6599(2) 0.6431(6) 0.2632(5) 0.0382(17) Uani 1 1 d .
H13 H 0.6411 0.6892 0.2255 0.046 Uiso 1 1 calc R
C14 C 0.7064(2) 0.6322(6) 0.2502(4) 0.0384(18) Uani 1 1 d .
C15 C 0.7345(2) 0.5658(6) 0.3082(4) 0.0374(17) Uani 1 1 d .
H15 H 0.7659 0.5616 0.3027 0.045 Uiso 1 1 calc R
C16 C 0.7743(2) 0.1910(6) 0.3276(5) 0.0401(19) Uani 1 1 d .
C17 C 0.8450(5) 0.1931(11) 0.7601(8) 0.141(4) Uani 1 1 d DU
C18 C 0.9297(4) 0.1319(12) 0.7981(11) 0.151(4) Uani 1 1 d DU
H18A H 0.9476 0.0945 0.8491 0.227 Uiso 1 1 calc R
H18B H 0.9424 0.1993 0.7944 0.227 Uiso 1 1 calc R
H18C H 0.9305 0.0972 0.7378 0.227 Uiso 1 1 calc R
C19 C 0.8649(5) 0.0825(11) 0.8944(9) 0.149(4) Uani 1 1 d DU
H19A H 0.8901 0.0492 0.9333 0.223 Uiso 1 1 calc R
H19B H 0.8431 0.0322 0.8667 0.223 Uiso 1 1 calc R
H19C H 0.8499 0.1286 0.9339 0.223 Uiso 1 1 calc R
H16 H 1.083(5) 0.246(7) 0.309(9) 0.179 Uiso 1 1 d D

loop_
_atom_site_aniso_label
_atom_site_aniso_U_11
_atom_site_aniso_U_22
_atom_site_aniso_U_33
_atom_site_aniso_U_23
_atom_site_aniso_U_13
_atom_site_aniso_U_12
Tb1 0.01888(18) 0.0482(2) 0.0329(2) -0.00173(16) 0.01139(13) 0.00241(16)
O1 0.030(3) 0.063(4) 0.062(3) 0.016(3) 0.028(2) 0.010(3)
O2 0.032(3) 0.055(4) 0.092(4) -0.016(3) 0.033(3) -0.002(3)
O3 0.030(3) 0.042(3) 0.052(3) 0.005(2) 0.020(2) 0.008(2)
O4 0.025(2) 0.039(3) 0.069(3) 0.006(3) 0.011(2) 0.002(2)
O5 0.027(2) 0.069(3) 0.028(2) -0.010(3) 0.010(2) -0.003(3)
O6 0.026(3) 0.098(4) 0.049(3) -0.032(3) 0.020(2) -0.009(3)
O7 0.064(4) 0.112(6) 0.079(4) -0.026(4) 0.000(3) 0.019(4)
O8 0.063(4) 0.099(5) 0.076(4) -0.041(4) 0.011(3) -0.038(4)
N1 0.024(3) 0.065(4) 0.045(3) 0.012(3) 0.017(2) 0.009(3)
N2 0.144(4) 0.140(5) 0.123(4) 0.007(3) 0.009(3) 0.008(3)
C1 0.024(4) 0.067(5) 0.041(4) 0.000(4) 0.004(3) 0.005(4)
C2 0.029(4) 0.057(5) 0.042(4) 0.006(4) 0.017(3) 0.010(4)
C3 0.030(4) 0.065(6) 0.060(5) -0.001(4) 0.021(3) -0.004(4)
C4 0.031(4) 0.058(5) 0.064(5) 0.006(4) 0.014(3) 0.008(4)
C5 0.033(4) 0.065(6) 0.054(5) 0.008(4) 0.018(3) 0.007(4)
C6 0.047(5) 0.069(6) 0.121(8) 0.028(6) 0.056(5) 0.019(5)
C7 0.043(5) 0.067(6) 0.112(8) 0.003(6) 0.042(5) 0.003(5)
C8 0.032(4) 0.087(7) 0.048(5) 0.010(5) 0.012(3) 0.001(5)
C9 0.029(4) 0.048(5) 0.041(4) 0.002(4) 0.022(3) 0.006(4)
C10 0.025(3) 0.047(4) 0.038(4) -0.008(3) 0.015(3) 0.005(3)
C11 0.023(3) 0.045(4) 0.044(4) 0.005(3) 0.021(3) -0.004(3)
C12 0.024(3) 0.061(5) 0.038(4) 0.006(4) 0.016(3) 0.008(4)
C13 0.028(3) 0.056(5) 0.034(4) 0.002(3) 0.013(3) 0.003(4)
C14 0.029(3) 0.061(5) 0.028(3) -0.003(3) 0.014(3) -0.004(4)
C15 0.021(3) 0.057(5) 0.036(4) 0.003(3) 0.011(3) 0.000(3)
C16 0.025(3) 0.071(6) 0.026(3) -0.011(4) 0.012(3) -0.001(4)
C17 0.145(5) 0.146(5) 0.133(5) 0.009(4) 0.019(3) 0.003(4)
C18 0.150(4) 0.152(6) 0.152(5) 0.003(4) 0.023(4) 0.001(4)
C19 0.153(5) 0.150(5) 0.145(5) 0.010(4) 0.020(3) 0.000(4)

loop_
_atom_type_symbol
_atom_type_description
_atom_type_scat_dispersion_real
_atom_type_scat_dispersion_imag
_atom_type_scat_source
C C 0.0033 0.0016 'International Tables Vol C Tables 4.2.6.8 and 6.1.1.4'
H H 0.0000 0.0000 'International Tables Vol C Tables 4.2.6.8 and 6.1.1.4'
N N 0.0061 0.0033 'International Tables Vol C Tables 4.2.6.8 and 6.1.1.4'
O O 0.0106 0.0060 'International Tables Vol C Tables 4.2.6.8 and 6.1.1.4'
Tb Tb -0.1723 4.1537 'International Tables Vol C Tables 4.2.6.8 and 6.1.1.4'

loop_
_geom_angle_atom_site_label_1
_geom_angle_atom_site_label_2
_geom_angle_atom_site_label_3
_geom_angle
_geom_angle_site_symmetry_1
_geom_angle_site_symmetry_3
O3 Tb1 O6 79.21(18) 7_656 .
O3 Tb1 O7 86.4(2) 7_656 .
O6 Tb1 O7 75.4(2) . .
O3 Tb1 O5 73.74(17) 7_656 .
O6 Tb1 O5 134.09(16) . .
O7 Tb1 O5 137.2(2) . .
O3 Tb1 O4 122.75(15) 7_656 .
O6 Tb1 O4 92.34(19) . .
O7 Tb1 O4 146.2(2) . .
O5 Tb1 O4 73.04(18) . .
O3 Tb1 O8 150.25(19) 7_656 .
O6 Tb1 O8 74.72(19) . .
O7 Tb1 O8 73.5(2) . .
O5 Tb1 O8 135.6(2) . .
O4 Tb1 O8 72.9(2) . .
O3 Tb1 O2 132.67(17) 7_656 .
O6 Tb1 O2 145.98(19) . .
O7 Tb1 O2 92.9(2) . .
O5 Tb1 O2 75.33(17) . .
O4 Tb1 O2 79.78(18) . .
O8 Tb1 O2 71.3(2) . .
O3 Tb1 O1 82.96(17) 7_656 .
O6 Tb1 O1 141.60(19) . .
O7 Tb1 O1 69.8(2) . .
O5 Tb1 O1 70.48(17) . .
O4 Tb1 O1 125.76(17) . .
O8 Tb1 O1 109.2(2) . .
O2 Tb1 O1 53.11(18) . .
O3 Tb1 O3 74.03(18) 7_656 .
O6 Tb1 O3 67.70(16) . .
O7 Tb1 O3 140.6(2) . .
O5 Tb1 O3 69.54(15) . .
O4 Tb1 O3 51.10(15) . .
O8 Tb1 O3 108.14(19) . .
O2 Tb1 O3 125.54(17) . .
O1 Tb1 O3 137.98(16) . .
O3 Tb1 C1 107.9(2) 7_656 .
O6 Tb1 C1 154.33(19) . .
O7 Tb1 C1 80.4(2) . .
O5 Tb1 C1 70.79(18) . .
O4 Tb1 C1 103.3(2) . .
O8 Tb1 C1 90.4(2) . .
O2 Tb1 C1 26.7(2) . .
O1 Tb1 C1 26.4(2) . .
O3 Tb1 C1 137.78(17) . .
O3 Tb1 C9 98.71(19) 7_656 .
O6 Tb1 C9 80.29(18) . .
O7 Tb1 C9 153.8(2) . .
O5 Tb1 C9 68.26(18) . .
O4 Tb1 C9 25.03(17) . .
O8 Tb1 C9 90.9(2) . .
O2 Tb1 C9 102.03(19) . .
O1 Tb1 C9 136.28(17) . .
O3 Tb1 C9 26.11(16) . .
C1 Tb1 C9 121.5(2) . .
O3 Tb1 Tb1 39.91(11) 7_656 7_656
O6 Tb1 Tb1 68.75(12) . 7_656
O7 Tb1 Tb1 118.61(19) . 7_656
O5 Tb1 Tb1 66.63(11) . 7_656
O4 Tb1 Tb1 84.07(11) . 7_656
O8 Tb1 Tb1 135.59(15) . 7_656
O2 Tb1 Tb1 141.57(13) . 7_656
O1 Tb1 Tb1 115.11(13) . 7_656
O3 Tb1 Tb1 34.12(11) . 7_656
C1 Tb1 Tb1 132.33(16) . 7_656
C9 Tb1 Tb1 59.27(14) . 7_656
C1 O1 Tb1 91.5(5) . .
C1 O2 Tb1 93.1(5) . .
C9 O3 Tb1 156.1(4) . 7_656
C9 O3 Tb1 88.0(4) . .
Tb1 O3 Tb1 105.97(18) 7_656 .
C9 O4 Tb1 100.5(4) . .
C16 O5 Tb1 134.0(4) . .
C16 O6 Tb1 135.7(4) 7_656 .
C17 O7 Tb1 135.0(8) . .
C8 N1 C12 118.5(7) . 3_545
C19 N2 C18 122.9(13) . .
C19 N2 C17 110.4(10) . .
C18 N2 C17 126.4(12) . .
O1 C1 O2 122.4(7) . .
O1 C1 C2 120.1(8) . .
O2 C1 C2 117.5(7) . .
O1 C1 Tb1 62.2(4) . .
O2 C1 Tb1 60.2(4) . .
C2 C1 Tb1 177.7(6) . .
C7 C2 C3 119.4(7) . .
C7 C2 C1 120.9(8) . .
C3 C2 C1 119.7(7) . .
C2 C3 C4 120.4(8) . .
C2 C3 H3 119.8 . .
C4 C3 H3 119.8 . .
C5 C4 C3 120.8(8) . .
C5 C4 H4 119.6 . .
C3 C4 H4 119.6 . .
C4 C5 C6 119.8(7) . .
C4 C5 C8 123.3(8) . .
C6 C5 C8 116.9(8) . .
C5 C6 C7 118.8(8) . .
C5 C6 H6 120.6 . .
C7 C6 H6 120.6 . .
C2 C7 C6 120.7(9) . .
C2 C7 H7 119.7 . .
C6 C7 H7 119.7 . .
N1 C8 C5 120.0(8) . .
N1 C8 H16 132(9) . .
C5 C8 H16 105(9) . .
O4 C9 O3 120.2(6) . .
O4 C9 C10 120.2(6) . .
O3 C9 C10 119.7(6) . .
O4 C9 Tb1 54.4(3) . .
O3 C9 Tb1 65.9(3) . .
C10 C9 Tb1 173.7(5) . .
C15 C10 C11 119.6(6) . .
C15 C10 C9 118.8(6) . .
C11 C10 C9 121.6(6) . .
C12 C11 C10 121.2(6) . .
C12 C11 H11 119.4 . .
C10 C11 H11 119.4 . .
C11 C12 C13 119.5(6) . .
C11 C12 N1 117.0(6) . 3_455
C13 C12 N1 123.6(6) . 3_455
C12 C13 C14 120.1(6) . .
C12 C13 H13 120.0 . .
C14 C13 H13 120.0 . .
C15 C14 C13 119.9(6) . .
C15 C14 C16 119.8(6) . 4_655
C13 C14 C16 120.3(6) . 4_655
C14 C15 C10 119.7(6) . .
C14 C15 H15 120.2 . .
C10 C15 H15 120.2 . .
O5 C16 O6 126.2(6) . 7_656
O5 C16 C14 117.6(6) . 4_645
O6 C16 C14 116.2(6) 7_656 4_645
O7 C17 N2 113.7(11) . .
N2 C18 H18A 109.5 . .
N2 C18 H18B 109.5 . .
H18A C18 H18B 109.5 . .
N2 C18 H18C 109.5 . .
H18A C18 H18C 109.5 . .
H18B C18 H18C 109.5 . .
N2 C19 H19A 109.5 . .
N2 C19 H19B 109.5 . .
H19A C19 H19B 109.5 . .
N2 C19 H19C 109.5 . .
H19A C19 H19C 109.5 . .
H19B C19 H19C 109.5 . .

loop_
_geom_bond_atom_site_label_1
_geom_bond_atom_site_label_2
_geom_bond_distance
_geom_bond_site_symmetry_2
Tb1 O3 2.324(5) 7_656
Tb1 O6 2.341(5) .
Tb1 O7 2.365(7) .
Tb1 O5 2.378(4) .
Tb1 O4 2.409(5) .
Tb1 O8 2.438(5) .
Tb1 O2 2.440(5) .
Tb1 O1 2.484(5) .
Tb1 O3 2.658(4) .
Tb1 C1 2.808(7) .
Tb1 C9 2.911(7) .
Tb1 Tb1 3.9833(6) 7_656
O1 C1 1.247(10) .
O2 C1 1.266(10) .
O3 C9 1.282(8) .
O3 Tb1 2.324(5) 7_656
O4 C9 1.253(8) .
O5 C16 1.237(8) .
O6 C16 1.266(8) 7_656
O7 C17 1.242(5) .
N1 C8 1.286(10) .
N1 C12 1.412(8) 3_545
N2 C19 1.448(5) .
N2 C18 1.446(5) .
N2 C17 1.449(5) .
C1 C2 1.515(10) .
C2 C7 1.348(11) .
C2 C3 1.358(11) .
C3 C4 1.379(10) .
C3 H3 0.9300 .
C4 C5 1.347(11) .
C4 H4 0.9300 .
C5 C6 1.369(11) .
C5 C8 1.497(10) .
C6 C7 1.410(11) .
C6 H6 0.9300 .
C7 H7 0.9300 .
C8 H16 1.01(5) .
C9 C10 1.486(10) .
C10 C15 1.390(9) .
C10 C11 1.396(8) .
C11 C12 1.361(9) .
C11 H11 0.9300 .
C12 C13 1.393(9) .
C12 N1 1.412(8) 3_455
C13 C14 1.400(9) .
C13 H13 0.9300 .
C14 C15 1.382(9) .
C14 C16 1.499(9) 4_655
C15 H15 0.9300 .
C16 O6 1.266(8) 7_656
C16 C14 1.499(9) 4_645
C18 H18A 0.9600 .
C18 H18B 0.9600 .
C18 H18C 0.9600 .
C19 H19A 0.9600 .
C19 H19B 0.9600 .
C19 H19C 0.9600 .

loop_
_platon_squeeze_void_nr
_platon_squeeze_void_average_x
_platon_squeeze_void_average_y
_platon_squeeze_void_average_z
_platon_squeeze_void_volume
_platon_squeeze_void_count_electrons
_platon_squeeze_void_content
1 0.367 -0.036 0.302 1756 434 ' '
